data_4339124
loop_
_publ_author_name
'Zhao, Jun-Wei'
'Zhang, Jie'
'Zheng, Shou-Tian'
'Yang, Guo-Yu'

_publ_section_title
;
 Combination of lacunary polyoxometalates and high-nuclear
 transition-metal clusters under hydrothermal conditions. 5. A novel
 tetrameric cluster of
 [{Fe(II)Fe(III)(12)(mu(3)-OH)(12)(mu(4)-PO(4))(4)}(B-alpha-PW(9)O(34))(4)](22)(-).
;
_journal_issue 26
_journal_name_full 'Inorganic chemistry'
_journal_page_first 10944
_journal_page_last 10946
_journal_paper_doi 10.1021/ic701810t
_journal_volume 46
_journal_year 2007
_chemical_formula_sum 'C7 H134 Fe13 N7 O200 P8 W36'
_chemical_formula_weight 11109.62
_chemical_name_systematic
; 
 ? 
;
_space_group_IT_number 12
_symmetry_cell_setting monoclinic
_symmetry_space_group_name_Hall '-C 2y'
_symmetry_space_group_name_H-M 'C 1 2/m 1'
_atom_sites_solution_hydrogens geom
_atom_sites_solution_primary direct
_atom_sites_solution_secondary difmap
_audit_creation_method SHELXL-97
_cell_angle_alpha 90.00
_cell_angle_beta 94.891(3)
_cell_angle_gamma 90.00
_cell_formula_units_Z 4
_cell_length_a 36.666(7)
_cell_length_b 25.887(5)
_cell_length_c 21.682(4)
_cell_measurement_reflns_used 25585
_cell_measurement_temperature 293(2)
_cell_measurement_theta_max 27.4835
_cell_measurement_theta_min 2.5368
_cell_volume 20505(7)
_computing_cell_refinement 'CrystalClear (Rigaku/MSC Inc., 2005)'
_computing_data_collection 'CrystalClear (Rigaku/MSC Inc., 2005)'
_computing_data_reduction 'CrystalClear (Rigaku/MSC Inc., 2005)'
_computing_molecular_graphics 'PLATON (Spek, 2003)'
_computing_publication_material 'PLATON (Spek, 2003)'
_computing_structure_refinement 'SHELXL-97 (Sheldrick, 1997)'
_computing_structure_solution 'SHELXS-97 (Sheldrick, 1990)'
_diffrn_ambient_temperature 293(2)
_diffrn_measured_fraction_theta_full 0.990
_diffrn_measured_fraction_theta_max 0.990
_diffrn_measurement_device_type 'Saturn70 (4x4 bin mode)'
_diffrn_measurement_method CCD_Profile_fitting
_diffrn_radiation_monochromator graphite
_diffrn_radiation_source 'fine-focus sealed tube'
_diffrn_radiation_type MoK\a
_diffrn_radiation_wavelength 0.71073
_diffrn_reflns_av_R_equivalents 0.0507
_diffrn_reflns_av_sigmaI/netI 0.0478
_diffrn_reflns_limit_h_max 43
_diffrn_reflns_limit_h_min -43
_diffrn_reflns_limit_k_max 30
_diffrn_reflns_limit_k_min -23
_diffrn_reflns_limit_l_max 25
_diffrn_reflns_limit_l_min -25
_diffrn_reflns_number 65164
_diffrn_reflns_theta_full 25.00
_diffrn_reflns_theta_max 25.00
_diffrn_reflns_theta_min 2.80
_diffrn_standards_decay_% none
_exptl_absorpt_coefficient_mu 21.166
_exptl_absorpt_correction_T_max 0.4785
_exptl_absorpt_correction_T_min 1.0000
_exptl_absorpt_correction_type multi-scan
_exptl_absorpt_process_details 'SADABS (Bruker, 2001)'
_exptl_crystal_colour Red
_exptl_crystal_density_diffrn 3.599
_exptl_crystal_density_method 'not measured'
_exptl_crystal_description Prism
_exptl_crystal_F_000 19788
_exptl_crystal_size_max 0.36
_exptl_crystal_size_mid 0.11
_exptl_crystal_size_min 0.08
_refine_diff_density_max 4.74
_refine_diff_density_min -1.815
_refine_diff_density_rms 0.330
_refine_ls_extinction_method none
_refine_ls_goodness_of_fit_ref 1.088
_refine_ls_hydrogen_treatment constr
_refine_ls_matrix_type full
_refine_ls_number_parameters 1237
_refine_ls_number_reflns 18318
_refine_ls_number_restraints 12
_refine_ls_restrained_S_all 1.088
_refine_ls_R_factor_all 0.0598
_refine_ls_R_factor_gt 0.0526
_refine_ls_shift/su_max 0.022
_refine_ls_shift/su_mean 0.001
_refine_ls_structure_factor_coef Fsqd
_refine_ls_weighting_details 'calc w=1/[\s^2^(Fo^2^)+(0.0628P)^2^+851.1826P] where P=(Fo^2^+2Fc^2^)/3'
_refine_ls_weighting_scheme calc
_refine_ls_wR_factor_gt 0.1327
_refine_ls_wR_factor_ref 0.1378
_reflns_number_gt 16160
_reflns_number_total 18318
_reflns_threshold_expression >2sigma(I)
_cod_data_source_file ic701810t-file001.cif
_cod_data_source_block q
_cod_depositor_comments
;
The following automatic conversions were performed:

'_exptl_absorpt_correction_type' value 'Multi-scan' changed to
'multi-scan' according to
/usr/data/users/saulius/automatic-downloads/retrospective/ACS/lib/dictionaries/cif_core.dic
dictionary named 'cif_core.dic' version 2.4.2 from 2011-04-26.

Automatic conversion script
Id: cif_fix_values 2281 2013-09-26 08:29:07Z andrius 
;
_cod_original_cell_volume 20505(6)
_cod_original_sg_symbol_H-M C2/m
_cod_database_code 4339124

loop_
_symmetry_equiv_pos_as_xyz
'x, y, z'
'-x, y, -z'
'x+1/2, y+1/2, z'
'-x+1/2, y+1/2, -z'
'-x, -y, -z'
'x, -y, z'
'-x+1/2, -y+1/2, -z'
'x+1/2, -y+1/2, z'

loop_
_atom_site_label
_atom_site_type_symbol
_atom_site_fract_x
_atom_site_fract_y
_atom_site_fract_z
_atom_site_U_iso_or_equiv
_atom_site_adp_type
_atom_site_occupancy
_atom_site_symmetry_multiplicity
_atom_site_calc_flag
_atom_site_refinement_flags
W1 W 0.358878(4) 0.334465(6) 0.123041(7) 0.03801(4) Uani 1 1 d .
W2 W 0.432636(4) 0.334107(6) 0.251852(7) 0.03614(4) Uani 1 1 d .
W3 W 0.446052(4) 0.264742(6) 0.105016(7) 0.03627(4) Uani 1 1 d .
W4 W 0.464484(4) 0.152728(6) 0.189019(7) 0.03256(4) Uani 1 1 d .
W5 W 0.397007(4) 0.152930(6) 0.069533(7) 0.03387(4) Uani 1 1 d .
W6 W 0.310982(4) 0.222039(6) 0.086804(7) 0.03662(4) Uani 1 1 d .
W7 W 0.298170(4) 0.285557(6) 0.221915(8) 0.03617(4) Uani 1 1 d .
W8 W 0.370626(4) 0.285865(6) 0.349555(7) 0.03553(4) Uani 1 1 d .
W9 W 0.451096(4) 0.221288(6) 0.333805(7) 0.03532(4) Uani 1 1 d .
W10 W 0.427873(4) 0.071003(6) 0.638056(7) 0.03601(4) Uani 1 1 d .
W11 W 0.347045(4) 0.137277(7) 0.650428(7) 0.04049(4) Uani 1 1 d .
W12 W 0.388584(4) 0.072193(7) 0.777290(7) 0.04169(5) Uani 1 1 d .
W13 W 0.301485(6) 0.0000 0.790520(10) 0.04713(7) Uani 1 2 d S
W14 W 0.261573(4) 0.066480(8) 0.663718(7) 0.04453(5) Uani 1 1 d .
W15 W 0.118904(4) 0.137275(6) 0.258787(7) 0.03648(4) Uani 1 1 d .
W16 W 0.129317(4) 0.071071(6) 0.125143(7) 0.03254(4) Uani 1 1 d .
W17 W 0.044955(4) 0.072031(7) 0.185741(7) 0.03682(4) Uani 1 1 d .
W18 W 0.033551(5) 0.0000 0.331341(10) 0.04402(7) Uani 1 2 d S
W19 W 0.107517(4) 0.066343(7) 0.402476(7) 0.04187(5) Uani 1 1 d .
Fe1 Fe 0.333500(12) 0.106050(18) 0.17614(2) 0.02468(12) Uani 1 1 d .
Fe2 Fe 0.321255(13) 0.168400(19) 0.30710(2) 0.02843(13) Uani 1 1 d .
Fe3 Fe 0.398951(12) 0.105586(17) 0.29146(2) 0.02271(12) Uani 1 1 d .
Fe4 Fe 0.383887(18) 0.0000 0.50845(3) 0.02754(18) Uani 1 2 d S
Fe5 Fe 0.306028(13) 0.06416(2) 0.52116(2) 0.03015(14) Uani 1 1 d .
Fe6 Fe 0.194148(12) 0.06441(2) 0.33361(2) 0.02765(13) Uani 1 1 d .
Fe7 Fe 0.204974(15) 0.0000 0.20421(3) 0.01865(15) Uani 1 2 d S
Fe8 Fe 0.25979(4) 0.0000 0.31224(6) 0.0301(4) Uani 0.50 2 d SP
Fe9 Fe 0.31733(6) 0.0000 0.41120(11) 0.0679(7) Uani 0.50 2 d SP
P1 P 0.38139(2) 0.21750(3) 0.20965(4) 0.0220(2) Uani 1 1 d .
P2 P 0.34534(3) 0.0000 0.64751(5) 0.0258(3) Uani 1 2 d S
P3 P 0.12036(3) 0.0000 0.26293(5) 0.0233(3) Uani 1 2 d S
P4 P 0.40334(3) 0.0000 0.36655(5) 0.0082(3) Uani 0.76 2 d SP
P4' P 0.43729(10) 0.0000 0.38389(16) 0.00468(19) Uani 0.24 2 d SPU
P5 P 0.26965(2) 0.10834(3) 0.39291(4) 0.0138(2) Uani 0.85 1 d P
P5' P 0.25528(12) 0.14807(17) 0.4196(2) 0.01079(19) Uani 0.15 1 d PU
P6 P 0.28744(3) 0.0000 0.17070(6) 0.0155(3) Uani 0.80 2 d SP
P6' P 0.28257(17) 0.0000 0.1101(3) 0.027 Uiso 0.20 2 d SP
O1 O 0.35738(9) 0.39208(11) 0.08452(14) 0.0566(10) Uani 1 1 d .
O2 O 0.32880(8) 0.29259(10) 0.06891(12) 0.0428(8) Uani 1 1 d .
O3 O 0.40034(8) 0.30182(10) 0.09155(12) 0.0427(8) Uani 1 1 d .
O4 O 0.35085(6) 0.25032(9) 0.17620(10) 0.0296(6) Uani 1 1 d .
O5 O 0.31955(7) 0.34186(10) 0.17305(13) 0.0414(8) Uani 1 1 d .
O6 O 0.39102(7) 0.34998(10) 0.19486(13) 0.0424(8) Uani 1 1 d .
O7 O 0.45573(8) 0.39143(11) 0.25690(15) 0.0537(9) Uani 1 1 d .
O8 O 0.40082(6) 0.25024(9) 0.26224(10) 0.0286(6) Uani 1 1 d .
O9 O 0.46381(7) 0.29157(10) 0.30493(12) 0.0389(7) Uani 1 1 d .
O10 O 0.40161(7) 0.34129(10) 0.31644(12) 0.0387(7) Uani 1 1 d .
O11 O 0.45203(7) 0.29984(10) 0.18319(12) 0.0385(7) Uani 1 1 d .
O12 O 0.47428(8) 0.29879(11) 0.06069(14) 0.0530(9) Uani 1 1 d .
O13 O 0.40948(6) 0.20327(9) 0.16352(11) 0.0310(7) Uani 1 1 d .
O14 O 0.42650(7) 0.21422(10) 0.04911(11) 0.0368(7) Uani 1 1 d .
O15 O 0.47854(7) 0.21459(10) 0.14003(12) 0.0400(8) Uani 1 1 d .
O16 O 0.50546(7) 0.11879(11) 0.19165(14) 0.0460(8) Uani 1 1 d .
O17 O 0.47120(7) 0.19742(11) 0.25867(12) 0.0406(8) Uani 1 1 d .
O18 O 0.43462(6) 0.11092(10) 0.22977(11) 0.0342(7) Uani 1 1 d .
O19 O 0.44265(6) 0.12853(9) 0.11011(11) 0.0328(7) Uani 1 1 d .
O20 O 0.39656(9) 0.12026(11) 0.00057(12) 0.0502(9) Uani 1 1 d .
O21 O 0.37099(7) 0.11107(10) 0.11640(11) 0.0355(7) Uani 1 1 d .
O22 O 0.35549(7) 0.19824(10) 0.05618(11) 0.0383(7) Uani 1 1 d .
O23 O 0.27983(8) 0.21340(13) 0.02412(14) 0.0552(10) Uani 1 1 d .
O24 O 0.30847(7) 0.16339(10) 0.13126(12) 0.0388(8) Uani 1 1 d .
O25 O 0.28098(7) 0.25874(11) 0.14036(13) 0.0435(8) Uani 1 1 d .
O26 O 0.25964(7) 0.31578(11) 0.24164(14) 0.0486(9) Uani 1 1 d .
O27 O 0.29554(6) 0.22297(10) 0.25804(12) 0.0352(7) Uani 1 1 d .
O28 O 0.33398(7) 0.30675(10) 0.28645(12) 0.0384(7) Uani 1 1 d .
O29 O 0.35771(9) 0.31714(12) 0.41401(13) 0.0529(9) Uani 1 1 d .
O30 O 0.34925(7) 0.22339(10) 0.35233(12) 0.0389(8) Uani 1 1 d .
O31 O 0.41789(7) 0.25858(10) 0.38071(11) 0.0349(7) Uani 1 1 d .
O32 O 0.48715(8) 0.21176(12) 0.38876(13) 0.0496(9) Uani 1 1 d .
O33 O 0.42514(7) 0.16154(10) 0.33633(11) 0.0359(7) Uani 1 1 d .
O34 O 0.36496(6) 0.16799(8) 0.23616(10) 0.0270(6) Uani 1 1 d .
O35 O 0.30196(7) 0.11631(10) 0.24526(11) 0.0352(7) Uani 1 1 d .
O36 O 0.35686(6) 0.11625(9) 0.34243(11) 0.0328(7) Uani 1 1 d .
O37 O 0.36682(7) 0.06297(10) 0.23331(12) 0.0365(7) Uani 1 1 d .
O38 O 0.30517(8) 0.04993(12) 0.13826(13) 0.0485(9) Uani 1 1 d .
O39 O 0.28532(7) 0.15777(11) 0.36422(12) 0.0437(8) Uani 1 1 d .
O40 O 0.42117(7) 0.04911(10) 0.33798(12) 0.0376(7) Uani 1 1 d .
O41 O 0.41467(10) 0.0000 0.44016(18) 0.0433(12) Uani 1 2 d S
O42 O 0.43939(9) 0.0000 0.65843(17) 0.0416(11) Uani 1 2 d S
O43 O 0.46945(8) 0.09627(12) 0.62692(14) 0.0524(9) Uani 1 1 d .
O44 O 0.41095(7) 0.05123(10) 0.56041(12) 0.0414(8) Uani 1 1 d .
O45 O 0.36710(6) 0.04817(10) 0.66926(11) 0.0336(7) Uani 1 1 d .
O46 O 0.42854(7) 0.07925(12) 0.72990(13) 0.0444(8) Uani 1 1 d .
O47 O 0.39811(7) 0.13281(10) 0.63609(12) 0.0387(7) Uani 1 1 d .
O48 O 0.34174(9) 0.20245(12) 0.64631(15) 0.0598(10) Uani 1 1 d .
O49 O 0.33267(7) 0.11556(10) 0.57215(13) 0.0414(8) Uani 1 1 d .
O50 O 0.30167(7) 0.11327(12) 0.67931(12) 0.0461(8) Uani 1 1 d .
O51 O 0.36607(8) 0.13111(12) 0.73920(12) 0.0476(9) Uani 1 1 d .
O52 O 0.39921(10) 0.0000 0.78539(16) 0.0388(11) Uani 1 2 d S
O53 O 0.40514(8) 0.09584(14) 0.84834(13) 0.0575(10) Uani 1 1 d .
O54 O 0.34005(7) 0.05087(13) 0.79398(12) 0.0491(9) Uani 1 1 d .
O55 O 0.28977(10) 0.0000 0.86524(17) 0.0664(17) Uani 1 2 d S
O56 O 0.30861(9) 0.0000 0.67888(16) 0.0377(11) Uani 1 2 d S
O57 O 0.26953(7) 0.05245(13) 0.75425(11) 0.0484(9) Uani 1 1 d .
O58 O 0.23778(10) 0.0000 0.66043(17) 0.0447(12) Uani 1 2 d S
O59 O 0.22451(7) 0.10487(14) 0.66212(14) 0.0611(10) Uani 1 1 d .
O60 O 0.27053(7) 0.06303(11) 0.58332(11) 0.0410(8) Uani 1 1 d .
O61 O 0.33821(8) 0.0000 0.57651(15) 0.0285(9) Uani 1 2 d S
O62 O 0.28540(9) 0.0000 0.48158(16) 0.0338(10) Uani 1 2 d S
O63 O 0.27950(7) 0.10992(11) 0.46394(12) 0.0415(8) Uani 1 1 d .
O64 O 0.34923(7) 0.05294(11) 0.47221(12) 0.0410(8) Uani 1 1 d .
O65 O 0.35976(10) 0.0000 0.35308(17) 0.0408(11) Uani 1 2 d S
O66 O 0.28627(7) 0.05865(11) 0.36482(12) 0.0400(8) Uani 1 1 d .
O67 O 0.29728(10) 0.0000 0.24556(16) 0.0389(11) Uani 1 2 d S
O68 O 0.22514(6) 0.05255(10) 0.26519(11) 0.0340(7) Uani 1 1 d .
O69 O 0.24428(10) 0.0000 0.15145(16) 0.0385(11) Uani 1 2 d S
O70 O 0.22721(7) 0.10956(10) 0.38096(12) 0.0408(8) Uani 1 1 d .
O71 O 0.16210(8) 0.0000 0.27892(15) 0.0288(9) Uani 1 2 d S
O72 O 0.16406(7) 0.11510(11) 0.28556(12) 0.0397(8) Uani 1 1 d .
O73 O 0.12039(8) 0.20270(12) 0.26968(15) 0.0528(9) Uani 1 1 d .
O74 O 0.10870(6) 0.04802(10) 0.22598(11) 0.0329(7) Uani 1 1 d .
O75 O 0.10013(7) 0.11330(12) 0.33321(13) 0.0483(9) Uani 1 1 d .
O76 O 0.06707(7) 0.13213(11) 0.22267(12) 0.0415(8) Uani 1 1 d .
O77 O 0.12985(6) 0.13360(10) 0.17305(12) 0.0379(7) Uani 1 1 d .
O78 O 0.11774(10) 0.0000 0.10561(16) 0.0359(10) Uani 1 2 d S
O79 O 0.17384(6) 0.05238(10) 0.16074(11) 0.0331(7) Uani 1 1 d .
O80 O 0.13916(8) 0.09584(12) 0.05472(12) 0.0474(9) Uani 1 1 d .
O81 O 0.07498(7) 0.07992(11) 0.11990(12) 0.0402(8) Uani 1 1 d .
O82 O 0.00435(7) 0.09532(13) 0.15285(13) 0.0500(9) Uani 1 1 d .
O83 O 0.04161(10) 0.0000 0.16521(16) 0.0436(12) Uani 1 2 d S
O84 O 0.03279(7) 0.05003(12) 0.26526(13) 0.0459(8) Uani 1 1 d .
O85 O -0.01198(10) 0.0000 0.3483(2) 0.0612(16) Uani 1 2 d S
O86 O 0.10109(9) 0.0000 0.32249(16) 0.0337(10) Uani 1 2 d S
O87 O 0.05434(7) 0.05073(14) 0.38556(13) 0.0539(9) Uani 1 1 d .
O88 O 0.10778(10) 0.0000 0.44384(17) 0.0439(12) Uani 1 2 d S
O89 O 0.10550(8) 0.10782(13) 0.46478(13) 0.0564(10) Uani 1 1 d .
O90 O 0.15581(7) 0.06342(11) 0.39129(11) 0.0384(8) Uani 1 1 d .
O91 O 0.21603(9) 0.0000 0.37253(17) 0.0333(10) Uani 1 2 d S
O1W O 0.32689(7) 0.05406(12) 0.29839(13) 0.0452(8) Uani 1 1 d .
O2W O 0.21383(12) 0.06466(17) 0.8361(2) 0.0990(16) Uani 1 1 d .
O3W O 0.13335(14) 0.2195(2) 1.0482(2) 0.1097(16) Uiso 1 1 d .
O4W O 0.20063(17) 0.2370(3) 0.2669(3) 0.137(2) Uiso 1 1 d .
O5W O 0.10927(13) 0.35160(19) 0.5351(2) 0.1005(14) Uiso 1 1 d .
O6W O 0.4346(2) 0.3228(3) 0.9387(3) 0.174(3) Uiso 1 1 d .
O7W O -0.0260(2) 0.1577(3) 0.6457(3) 0.155(2) Uiso 1 1 d .
O8W O 0.34441(17) 0.4246(2) 0.2845(3) 0.1299(19) Uiso 1 1 d .
O9W O 0.43927(18) 0.4151(3) 1.0643(3) 0.144(2) Uiso 1 1 d .
O10W O 0.2317(3) 0.0770(4) 0.9560(4) 0.100(3) Uiso 0.50 1 d P
O11W O 0.46343(16) 0.1004(2) 0.4394(3) 0.1233(18) Uiso 1 1 d .
O12W O 0.19278(18) 0.3444(3) 0.1883(3) 0.143(2) Uiso 1 1 d .
O13W O 0.0347(2) 0.2312(3) 0.2209(3) 0.074(2) Uiso 0.50 1 d P
O14W O 0.0508(3) 0.0000 0.7779(4) 0.149(3) Uiso 1 2 d S
O15W O 0.29292(18) 0.5000 0.5027(3) 0.0946(18) Uiso 1 2 d S
O16W O 0.0354(2) 0.4787(3) 0.0974(4) 0.099(3) Uiso 0.50 1 d P
O17W O 0.1315(2) 0.0000 0.9651(3) 0.109(2) Uiso 1 2 d S
O18W O 0.2428(3) 0.2292(4) 0.6266(5) 0.119(3) Uiso 0.50 1 d P
O19W O 0.1429(4) 0.2645(5) 0.1598(6) 0.143(4) Uiso 0.50 1 d P
O20W O 0.0611(3) 0.2716(4) 0.3431(4) 0.102(3) Uiso 0.50 1 d P
O21W O 0.0590(3) 0.2889(4) 0.2983(5) 0.119(3) Uiso 0.50 1 d P
O22W O 0.1798(3) 0.2836(4) 0.5102(5) 0.122(4) Uiso 0.50 1 d P
O23W O 0.3302(3) 0.4272(5) 0.4433(6) 0.131(4) Uiso 0.50 1 d P
O24W O 0.1483(3) 0.0000 0.8343(5) 0.188(4) Uiso 1 2 d S
O25W O 0.2067(5) 0.3573(7) 0.1226(8) 0.197(7) Uiso 0.50 1 d P
N1 N 0.44991(16) 0.5000 0.9826(3) 0.067(2) Uani 1 2 d S
H1C H 0.4361 0.5000 0.9468 0.100 Uiso 1 2 calc SR
H1D H 0.4451 0.5281 1.0042 0.100 Uiso 0.50 1 calc PR
H1E H 0.4451 0.4719 1.0042 0.100 Uiso 0.50 1 calc PR
N2 N 0.22876(10) 0.15204(16) 0.20251(18) 0.0563(12) Uani 1 1 d .
H2C H 0.2225 0.1745 0.2309 0.084 Uiso 1 1 calc R
H2D H 0.2530 0.1492 0.2046 0.084 Uiso 1 1 calc R
H2E H 0.2190 0.1214 0.2096 0.084 Uiso 1 1 calc R
N3 N 0.20885(16) 0.1523(3) 0.0286(2) 0.115(2) Uani 1 1 d .
H3C H 0.2150 0.1300 0.0000 0.172 Uiso 1 1 calc R
H3D H 0.2180 0.1833 0.0211 0.172 Uiso 1 1 calc R
H3E H 0.1846 0.1543 0.0276 0.172 Uiso 1 1 calc R
N4 N 0.08284(14) 0.5000 0.8330(3) 0.0609(19) Uani 1 2 d S
H4C H 0.0946 0.5000 0.8707 0.091 Uiso 1 2 calc SR
H4D H 0.0890 0.5281 0.8126 0.091 Uiso 0.50 1 calc PR
H4E H 0.0890 0.4719 0.8126 0.091 Uiso 0.50 1 calc PR
N5 N -0.01792(14) 0.5000 0.7825(3) 0.071(2) Uani 1 2 d S
H5C H -0.0305 0.5000 0.7456 0.107 Uiso 1 2 calc SR
H5D H -0.0235 0.5281 0.8034 0.107 Uiso 0.50 1 calc PR
H5E H -0.0235 0.4719 0.8034 0.107 Uiso 0.50 1 calc PR
C1 C 0.4883(2) 0.5000 0.9707(4) 0.084(3) Uani 1 2 d S
H1A H 0.4936 0.5303 0.9468 0.101 Uiso 0.50 1 calc PR
H1B H 0.4936 0.4697 0.9468 0.101 Uiso 0.50 1 calc PR
C2 C 0.21472(16) 0.1709(2) 0.1387(3) 0.0766(19) Uani 1 1 d .
H2A H 0.1884 0.1752 0.1370 0.092 Uiso 1 1 calc R
H2B H 0.2255 0.2042 0.1311 0.092 Uiso 1 1 calc R
C3 C 0.22372(13) 0.1344(2) 0.0903(2) 0.0666(15) Uani 1 1 d .
H3A H 0.2136 0.1007 0.0986 0.080 Uiso 1 1 calc R
H3B H 0.2501 0.1309 0.0909 0.080 Uiso 1 1 calc R
C4 C 0.04276(13) 0.5000 0.8385(3) 0.0410(16) Uani 1 2 d S
H4A H 0.0361 0.5303 0.8613 0.049 Uiso 0.50 1 calc PR
H4B H 0.0361 0.4697 0.8613 0.049 Uiso 0.50 1 calc PR
C5 C 0.02193(16) 0.5000 0.7744(3) 0.0462(18) Uani 1 2 d S
H5A H 0.0283 0.5304 0.7514 0.055 Uiso 0.50 1 calc PR
H5B H 0.0283 0.4696 0.7514 0.055 Uiso 0.50 1 calc PR

loop_
_atom_site_aniso_label
_atom_site_aniso_U_11
_atom_site_aniso_U_22
_atom_site_aniso_U_33
_atom_site_aniso_U_23
_atom_site_aniso_U_13
_atom_site_aniso_U_12
W1 0.04492(8) 0.02975(7) 0.03976(7) 0.00706(6) 0.00599(7) 0.00601(7)
W2 0.03756(7) 0.03029(7) 0.04137(7) -0.00287(6) 0.00802(6) -0.00910(6)
W3 0.03797(7) 0.03538(7) 0.03709(7) 0.00406(6) 0.01268(6) -0.00183(6)
W4 0.02162(6) 0.03442(7) 0.04202(7) 0.00229(6) 0.00499(6) 0.00098(6)
W5 0.03457(7) 0.03684(7) 0.03060(7) -0.00291(6) 0.00511(6) 0.00197(6)
W6 0.03357(7) 0.03739(8) 0.03733(7) 0.00293(7) -0.00614(6) 0.00699(6)
W7 0.03143(7) 0.03092(7) 0.04669(8) 0.00184(6) 0.00637(6) 0.00698(6)
W8 0.03926(7) 0.03351(7) 0.03484(7) -0.00619(6) 0.00906(6) -0.00605(6)
W9 0.03061(7) 0.03668(7) 0.03739(7) -0.00057(6) -0.00454(6) -0.00755(6)
W10 0.02427(6) 0.04622(8) 0.03706(7) -0.00301(7) -0.00012(6) -0.00628(6)
W11 0.03550(8) 0.04445(8) 0.03986(8) -0.01078(7) -0.00636(7) 0.00413(7)
W12 0.02729(7) 0.06578(10) 0.03095(7) -0.00994(7) -0.00362(6) 0.00119(7)
W13 0.02602(10) 0.08720(18) 0.02870(10) 0.000 0.00545(8) 0.000
W14 0.02306(7) 0.07588(11) 0.03452(7) -0.00747(8) 0.00183(6) 0.01111(7)
W15 0.02585(7) 0.03996(8) 0.04258(8) -0.00373(7) -0.00309(6) 0.00879(6)
W16 0.02208(6) 0.04458(8) 0.03078(7) 0.00552(6) 0.00111(5) 0.00320(6)
W17 0.01863(6) 0.05522(9) 0.03602(7) -0.00013(7) -0.00109(6) 0.00815(6)
W18 0.01675(8) 0.07928(16) 0.03695(11) 0.000 0.00768(8) 0.000
W19 0.02453(7) 0.06962(10) 0.03200(7) -0.00993(7) 0.00563(6) 0.00539(7)
Fe1 0.0182(2) 0.0256(2) 0.0300(2) -0.00008(19) 0.00015(18) 0.00011(18)
Fe2 0.0219(2) 0.0287(2) 0.0352(2) 0.0008(2) 0.00530(19) -0.0006(2)
Fe3 0.01573(19) 0.0225(2) 0.0294(2) 0.00309(19) -0.00094(17) -0.00089(18)
Fe4 0.0214(3) 0.0360(4) 0.0251(3) 0.000 0.0015(3) 0.000
Fe5 0.0257(2) 0.0375(3) 0.0265(2) -0.0018(2) -0.00256(19) 0.0027(2)
Fe6 0.0177(2) 0.0361(3) 0.0288(2) -0.0035(2) -0.00001(18) 0.0020(2)
Fe7 0.0086(2) 0.0269(3) 0.0199(3) 0.000 -0.0021(2) 0.000
Fe8 0.0244(6) 0.0352(7) 0.0294(7) 0.000 -0.0041(6) 0.000
Fe9 0.0559(11) 0.0714(13) 0.0765(13) 0.000 0.0059(10) 0.000
P1 0.0181(3) 0.0225(4) 0.0252(4) 0.0004(3) 0.0005(3) -0.0009(3)
P2 0.0170(5) 0.0375(6) 0.0226(5) 0.000 0.0004(4) 0.000
P3 0.0100(5) 0.0367(6) 0.0232(5) 0.000 0.0016(4) 0.000
P4 0.0059(5) 0.0102(5) 0.0081(5) 0.000 -0.0010(4) 0.000
P4' 0.0047(3) 0.0047(3) 0.0047(3) 0.000 0.0006(3) 0.000
P5 0.0058(3) 0.0204(4) 0.0148(4) 0.0018(3) -0.0010(3) 0.0007(3)
P5' 0.0107(3) 0.0109(3) 0.0108(3) 0.0001(3) 0.0009(3) -0.0002(3)
P6 0.0153(6) 0.0224(6) 0.0090(5) 0.000 0.0018(5) 0.000
O1 0.076(2) 0.0333(14) 0.0603(17) 0.0171(13) 0.0060(16) 0.0119(15)
O2 0.0462(15) 0.0380(13) 0.0429(14) 0.0138(12) -0.0045(12) -0.0018(12)
O3 0.0563(15) 0.0290(12) 0.0442(14) 0.0063(11) 0.0129(12) 0.0041(12)
O4 0.0220(10) 0.0374(12) 0.0280(11) 0.0004(10) -0.0053(9) 0.0061(10)
O5 0.0371(13) 0.0343(13) 0.0532(15) 0.0073(12) 0.0075(12) 0.0101(11)
O6 0.0447(14) 0.0334(13) 0.0505(14) 0.0008(12) 0.0125(12) -0.0067(12)
O7 0.0521(16) 0.0348(14) 0.0760(19) -0.0055(14) 0.0160(15) -0.0107(13)
O8 0.0304(11) 0.0303(11) 0.0241(11) -0.0089(10) -0.0033(9) -0.0024(10)
O9 0.0336(12) 0.0333(12) 0.0495(14) 0.0009(12) 0.0024(11) -0.0155(11)
O10 0.0389(13) 0.0347(13) 0.0432(13) -0.0087(11) 0.0079(11) -0.0091(11)
O11 0.0330(12) 0.0318(12) 0.0515(14) -0.0001(12) 0.0082(11) -0.0096(11)
O12 0.0527(15) 0.0426(15) 0.0670(17) 0.0039(14) 0.0249(13) -0.0111(13)
O13 0.0224(10) 0.0345(12) 0.0369(12) -0.0024(11) 0.0075(9) 0.0055(10)
O14 0.0423(13) 0.0368(13) 0.0330(12) 0.0027(11) 0.0131(10) 0.0013(11)
O15 0.0309(12) 0.0440(14) 0.0476(14) 0.0003(12) 0.0165(10) -0.0034(11)
O16 0.0260(12) 0.0499(15) 0.0633(16) -0.0006(14) 0.0112(12) 0.0061(12)
O17 0.0264(12) 0.0493(15) 0.0449(14) -0.0009(13) -0.0043(11) -0.0033(12)
O18 0.0290(12) 0.0334(13) 0.0402(13) 0.0005(11) 0.0038(10) -0.0001(11)
O19 0.0330(12) 0.0317(12) 0.0347(12) -0.0052(11) 0.0083(10) -0.0013(11)
O20 0.0675(18) 0.0479(16) 0.0359(13) -0.0075(13) 0.0078(13) 0.0030(15)
O21 0.0392(13) 0.0347(13) 0.0325(12) -0.0082(11) 0.0022(11) 0.0053(11)
O22 0.0411(13) 0.0456(14) 0.0270(12) 0.0020(11) -0.0030(11) 0.0063(12)
O23 0.0394(14) 0.0684(19) 0.0536(16) -0.0015(15) -0.0212(13) 0.0138(14)
O24 0.0236(11) 0.0453(14) 0.0450(14) -0.0035(12) -0.0117(11) 0.0017(11)
O25 0.0278(12) 0.0436(14) 0.0603(16) -0.0016(13) 0.0113(12) 0.0076(12)
O26 0.0359(13) 0.0425(15) 0.0685(17) -0.0024(14) 0.0107(13) 0.0089(12)
O27 0.0238(11) 0.0372(13) 0.0443(13) 0.0027(12) 0.0017(10) -0.0021(11)
O28 0.0409(13) 0.0311(12) 0.0443(13) -0.0007(11) 0.0097(11) 0.0063(11)
O29 0.0654(17) 0.0490(16) 0.0462(14) -0.0138(13) 0.0154(13) 0.0049(15)
O30 0.0357(13) 0.0336(13) 0.0472(14) 0.0010(12) 0.0031(12) -0.0017(11)
O31 0.0338(12) 0.0422(13) 0.0284(11) -0.0038(11) 0.0014(10) -0.0117(11)
O32 0.0387(14) 0.0588(17) 0.0490(16) 0.0050(14) -0.0103(13) -0.0111(14)
O33 0.0369(13) 0.0427(14) 0.0268(11) 0.0048(11) -0.0044(10) 0.0052(12)
O34 0.0209(10) 0.0243(11) 0.0356(11) 0.0074(10) 0.0023(9) -0.0057(9)
O35 0.0326(12) 0.0349(13) 0.0396(12) -0.0025(11) 0.0114(10) -0.0043(11)
O36 0.0299(12) 0.0320(12) 0.0367(12) 0.0011(11) 0.0034(10) -0.0014(11)
O37 0.0273(12) 0.0346(13) 0.0455(14) 0.0024(12) -0.0091(11) 0.0026(11)
O38 0.0418(15) 0.0526(16) 0.0500(15) -0.0113(14) -0.0028(13) 0.0071(13)
O39 0.0353(13) 0.0520(16) 0.0457(14) 0.0021(13) 0.0145(11) -0.0014(13)
O40 0.0335(12) 0.0327(13) 0.0448(14) 0.0113(11) -0.0069(11) 0.0033(11)
O41 0.0268(17) 0.061(2) 0.042(2) 0.000 0.0040(16) 0.000
O42 0.0231(16) 0.059(2) 0.0432(19) 0.000 0.0061(15) 0.000
O43 0.0363(14) 0.0590(17) 0.0613(17) 0.0018(15) -0.0002(13) -0.0148(14)
O44 0.0454(14) 0.0377(14) 0.0406(13) 0.0064(12) 0.0002(12) 0.0018(12)
O45 0.0254(11) 0.0409(13) 0.0336(12) -0.0040(11) -0.0029(10) -0.0062(11)
O46 0.0256(12) 0.0628(17) 0.0429(14) -0.0009(14) -0.0089(11) -0.0035(13)
O47 0.0297(12) 0.0389(13) 0.0478(14) -0.0109(12) 0.0045(11) -0.0062(11)
O48 0.0603(18) 0.0525(17) 0.0649(18) -0.0232(15) -0.0053(16) 0.0100(15)
O49 0.0319(13) 0.0390(14) 0.0513(15) -0.0051(13) -0.0074(12) 0.0000(12)
O50 0.0388(14) 0.0624(17) 0.0360(13) -0.0166(13) -0.0034(11) 0.0074(13)
O51 0.0458(15) 0.0629(18) 0.0321(13) -0.0103(13) -0.0080(12) 0.0009(14)
O52 0.0307(17) 0.055(2) 0.0302(17) 0.000 0.0012(15) 0.000
O53 0.0467(16) 0.088(2) 0.0369(14) -0.0161(15) -0.0045(13) -0.0141(16)
O54 0.0258(12) 0.087(2) 0.0345(12) -0.0265(13) 0.0047(10) -0.0043(14)
O55 0.0279(17) 0.145(4) 0.0298(18) 0.000 0.0207(14) 0.000
O56 0.0171(15) 0.063(2) 0.0336(17) 0.000 0.0029(14) 0.000
O57 0.0257(12) 0.090(2) 0.0304(12) -0.0059(14) 0.0080(10) 0.0118(14)
O58 0.0244(17) 0.068(3) 0.0393(19) 0.000 -0.0080(16) 0.000
O59 0.0302(13) 0.095(2) 0.0580(17) -0.0229(16) 0.0030(13) 0.0199(15)
O60 0.0325(12) 0.0597(16) 0.0308(12) -0.0051(12) 0.0020(11) 0.0062(13)
O61 0.0197(14) 0.0305(16) 0.0359(17) 0.000 0.0052(13) 0.000
O62 0.0282(16) 0.0397(19) 0.0315(17) 0.000 -0.0087(14) 0.000
O63 0.0402(13) 0.0461(15) 0.0366(13) -0.0001(12) -0.0061(11) 0.0135(12)
O64 0.0371(13) 0.0487(15) 0.0376(13) 0.0098(12) 0.0049(11) 0.0096(12)
O65 0.0330(18) 0.050(2) 0.0392(19) 0.000 0.0016(16) 0.000
O66 0.0395(13) 0.0460(14) 0.0340(13) -0.0065(12) 0.0009(11) -0.0018(12)
O67 0.0374(18) 0.054(2) 0.0260(16) 0.000 0.0040(15) 0.000
O68 0.0221(11) 0.0410(13) 0.0380(13) 0.0001(11) -0.0030(10) -0.0005(11)
O69 0.0364(18) 0.048(2) 0.0302(17) 0.000 -0.0037(15) 0.000
O70 0.0328(13) 0.0400(14) 0.0472(14) -0.0131(12) -0.0102(12) -0.0026(12)
O71 0.0166(14) 0.0391(18) 0.0304(16) 0.000 0.0000(13) 0.000
O72 0.0294(12) 0.0496(15) 0.0402(13) -0.0055(12) 0.0044(11) -0.0020(12)
O73 0.0412(15) 0.0457(15) 0.0698(19) -0.0048(15) -0.0058(14) 0.0169(13)
O74 0.0252(11) 0.0415(13) 0.0318(12) -0.0058(11) 0.0020(10) -0.0035(11)
O75 0.0281(12) 0.0652(17) 0.0512(15) -0.0043(14) 0.0018(12) 0.0202(13)
O76 0.0332(13) 0.0487(15) 0.0408(13) -0.0056(12) -0.0062(11) 0.0177(12)
O77 0.0195(11) 0.0467(14) 0.0474(14) 0.0106(12) 0.0022(10) 0.0048(11)
O78 0.0353(18) 0.0404(19) 0.0321(17) 0.000 0.0033(15) 0.000
O79 0.0235(11) 0.0430(13) 0.0319(12) 0.0075(11) -0.0025(10) 0.0025(11)
O80 0.0476(15) 0.0644(18) 0.0313(12) 0.0101(13) 0.0107(11) 0.0001(14)
O81 0.0310(12) 0.0541(15) 0.0342(13) 0.0060(12) -0.0045(11) 0.0078(12)
O82 0.0281(12) 0.0749(19) 0.0471(15) -0.0013(15) 0.0029(12) 0.0160(13)
O83 0.0276(17) 0.071(3) 0.0329(18) 0.000 0.0066(15) 0.000
O84 0.0229(12) 0.0690(18) 0.0458(14) -0.0025(14) 0.0029(11) 0.0090(13)
O85 0.0176(17) 0.113(4) 0.053(2) 0.000 0.0062(17) 0.000
O86 0.0204(15) 0.0404(19) 0.0400(18) 0.000 0.0010(14) 0.000
O87 0.0273(12) 0.090(2) 0.0468(14) -0.0092(16) 0.0151(11) 0.0037(14)
O88 0.0390(19) 0.054(2) 0.0395(19) 0.000 0.0069(16) 0.000
O89 0.0457(15) 0.082(2) 0.0411(14) -0.0215(15) 0.0030(13) 0.0051(16)
O90 0.0322(12) 0.0526(15) 0.0299(12) -0.0023(12) -0.0003(11) 0.0053(12)
O91 0.0182(15) 0.0343(18) 0.0475(19) 0.000 0.0035(14) 0.000
O1W 0.0340(13) 0.0566(16) 0.0442(14) 0.0090(14) -0.0022(12) -0.0035(13)
O2W 0.093(3) 0.088(3) 0.121(3) 0.014(3) 0.037(2) 0.027(2)
N1 0.053(3) 0.063(3) 0.082(4) 0.000 -0.005(3) 0.000
N2 0.0449(19) 0.061(2) 0.064(2) 0.006(2) 0.0046(18) 0.0073(18)
N3 0.091(4) 0.160(5) 0.090(3) 0.040(4) -0.015(3) 0.012(4)
N4 0.036(3) 0.073(4) 0.075(4) 0.000 0.008(3) 0.000
N5 0.029(2) 0.108(5) 0.074(4) 0.000 -0.015(3) 0.000
C1 0.080(5) 0.103(6) 0.067(5) 0.000 -0.007(4) 0.000
C2 0.069(3) 0.078(3) 0.080(3) -0.006(3) -0.013(3) -0.019(3)
C3 0.038(2) 0.080(3) 0.080(3) 0.044(2) -0.004(2) -0.010(2)
C4 0.018(2) 0.040(3) 0.065(3) 0.000 0.007(2) 0.000
C5 0.045(3) 0.049(3) 0.046(3) 0.000 0.008(3) 0.000

loop_
_atom_type_symbol
_atom_type_description
_atom_type_scat_dispersion_real
_atom_type_scat_dispersion_imag
_atom_type_scat_source
O O 0.0106 0.0060 'International Tables Vol C Tables 4.2.6.8 and 6.1.1.4'
H H 0.0000 0.0000 'International Tables Vol C Tables 4.2.6.8 and 6.1.1.4'
P P 0.1023 0.0942 'International Tables Vol C Tables 4.2.6.8 and 6.1.1.4'
Fe Fe 0.3463 0.8444 'International Tables Vol C Tables 4.2.6.8 and 6.1.1.4'
W W -0.8490 6.8722 'International Tables Vol C Tables 4.2.6.8 and 6.1.1.4'
C C 0.0033 0.0016 'International Tables Vol C Tables 4.2.6.8 and 6.1.1.4'
N N 0.0061 0.0033 'International Tables Vol C Tables 4.2.6.8 and 6.1.1.4'

loop_
_geom_angle_atom_site_label_1
_geom_angle_atom_site_label_2
_geom_angle_atom_site_label_3
_geom_angle
_geom_angle_site_symmetry_1
_geom_angle_site_symmetry_3
O1 W1 O2 101.84(13) . .
O1 W1 O5 101.43(14) . .
O2 W1 O5 88.90(12) . .
O1 W1 O6 101.92(13) . .
O2 W1 O6 156.21(11) . .
O5 W1 O6 87.65(12) . .
O1 W1 O3 101.79(14) . .
O2 W1 O3 87.96(12) . .
O5 W1 O3 156.72(11) . .
O6 W1 O3 85.99(11) . .
O1 W1 O4 171.38(12) . .
O2 W1 O4 72.50(10) . .
O5 W1 O4 72.35(10) . .
O6 W1 O4 84.03(9) . .
O3 W1 O4 84.72(10) . .
O7 W2 O10 101.18(13) . .
O7 W2 O9 101.26(13) . .
O10 W2 O9 88.70(11) . .
O7 W2 O11 103.69(13) . .
O10 W2 O11 155.10(11) . .
O9 W2 O11 87.62(11) . .
O7 W2 O6 102.55(13) . .
O10 W2 O6 87.72(11) . .
O9 W2 O6 156.17(11) . .
O11 W2 O6 85.79(11) . .
O7 W2 O8 171.12(12) . .
O10 W2 O8 72.63(9) . .
O9 W2 O8 72.65(9) . .
O11 W2 O8 82.78(9) . .
O6 W2 O8 83.80(9) . .
O12 W3 O15 100.93(13) . .
O12 W3 O14 102.18(13) . .
O15 W3 O14 88.48(11) . .
O12 W3 O11 102.87(13) . .
O15 W3 O11 87.11(11) . .
O14 W3 O11 154.95(11) . .
O12 W3 O3 102.54(13) . .
O15 W3 O3 156.46(11) . .
O14 W3 O3 88.29(11) . .
O11 W3 O3 86.01(11) . .
O12 W3 O13 171.31(11) . .
O15 W3 O13 72.75(10) . .
O14 W3 O13 72.11(9) . .
O11 W3 O13 83.04(10) . .
O3 W3 O13 84.08(10) . .
O16 W4 O18 103.75(12) . .
O16 W4 O17 103.21(12) . .
O18 W4 O17 91.08(11) . .
O16 W4 O19 99.04(12) . .
O18 W4 O19 90.92(11) . .
O17 W4 O19 156.50(11) . .
O16 W4 O15 99.21(12) . .
O18 W4 O15 156.99(10) . .
O17 W4 O15 85.03(11) . .
O19 W4 O15 84.02(10) . .
O16 W4 O13 168.33(11) . .
O18 W4 O13 84.75(9) . .
O17 W4 O13 84.37(9) . .
O19 W4 O13 72.51(9) . .
O15 W4 O13 72.31(9) . .
O20 W5 O21 103.15(13) . .
O20 W5 O22 102.75(12) . .
O21 W5 O22 90.08(11) . .
O20 W5 O19 100.33(12) . .
O21 W5 O19 91.50(11) . .
O22 W5 O19 155.86(10) . .
O20 W5 O14 99.43(12) . .
O21 W5 O14 157.42(10) . .
O22 W5 O14 85.33(11) . .
O19 W5 O14 84.02(10) . .
O20 W5 O13 169.13(12) . .
O21 W5 O13 85.46(10) . .
O22 W5 O13 83.64(9) . .
O19 W5 O13 72.49(9) . .
O14 W5 O13 72.07(9) . .
O23 W6 O24 104.64(13) . .
O23 W6 O22 102.30(13) . .
O24 W6 O22 89.91(11) . .
O23 W6 O25 99.60(13) . .
O24 W6 O25 92.02(12) . .
O22 W6 O25 156.75(11) . .
O23 W6 O2 99.96(13) . .
O24 W6 O2 155.39(11) . .
O22 W6 O2 85.64(12) . .
O25 W6 O2 83.00(12) . .
O23 W6 O4 169.52(12) . .
O24 W6 O4 83.25(10) . .
O22 W6 O4 84.34(9) . .
O25 W6 O4 72.90(9) . .
O2 W6 O4 72.23(9) . .
O26 W7 O27 103.13(13) . .
O26 W7 O28 102.52(12) . .
O27 W7 O28 89.93(11) . .
O26 W7 O25 100.38(12) . .
O27 W7 O25 92.80(11) . .
O28 W7 O25 155.67(11) . .
O26 W7 O5 99.75(12) . .
O27 W7 O5 157.11(11) . .
O28 W7 O5 84.44(11) . .
O25 W7 O5 83.70(11) . .
O26 W7 O4 169.73(12) . .
O27 W7 O4 85.05(10) . .
O28 W7 O4 83.46(10) . .
O25 W7 O4 72.72(9) . .
O5 W7 O4 72.29(10) . .
O29 W8 O30 104.20(14) . .
O29 W8 O28 102.90(13) . .
O30 W8 O28 89.79(11) . .
O29 W8 O31 100.88(12) . .
O30 W8 O31 92.29(11) . .
O28 W8 O31 154.83(11) . .
O29 W8 O10 99.12(13) . .
O30 W8 O10 156.67(11) . .
O28 W8 O10 85.78(11) . .
O31 W8 O10 82.44(11) . .
O29 W8 O8 168.46(12) . .
O30 W8 O8 85.09(10) . .
O28 W8 O8 83.68(9) . .
O31 W8 O8 71.53(9) . .
O10 W8 O8 71.66(9) . .
O32 W9 O33 103.31(13) . .
O32 W9 O31 100.98(12) . .
O33 W9 O31 93.14(11) . .
O32 W9 O17 102.17(12) . .
O33 W9 O17 89.53(11) . .
O31 W9 O17 155.41(10) . .
O32 W9 O9 99.33(12) . .
O33 W9 O9 157.34(10) . .
O31 W9 O9 83.27(11) . .
O17 W9 O9 84.91(11) . .
O32 W9 O8 170.03(12) . .
O33 W9 O8 84.89(9) . .
O31 W9 O8 72.58(9) . .
O17 W9 O8 83.34(9) . .
O9 W9 O8 72.67(9) . .
O43 W10 O44 102.53(14) . .
O43 W10 O42 102.62(15) . .
O44 W10 O42 89.69(13) . .
O43 W10 O47 100.96(13) . .
O44 W10 O47 93.73(11) . .
O42 W10 O47 154.82(13) . .
O43 W10 O46 99.54(13) . .
O44 W10 O46 157.85(12) . .
O42 W10 O46 83.68(14) . .
O47 W10 O46 83.84(11) . .
O43 W10 O45 168.66(12) . .
O44 W10 O45 86.63(10) . .
O42 W10 O45 83.89(12) . .
O47 W10 O45 71.44(10) . .
O46 W10 O45 71.69(9) . .
O48 W11 O49 103.56(14) . .
O48 W11 O47 99.18(14) . .
O49 W11 O47 92.24(11) . .
O48 W11 O50 103.81(14) . .
O49 W11 O50 90.80(11) . .
O47 W11 O50 155.40(12) . .
O48 W11 O51 99.15(14) . .
O49 W11 O51 157.28(12) . .
O47 W11 O51 83.47(11) . .
O50 W11 O51 84.35(11) . .
O48 W11 O45 167.61(12) . .
O49 W11 O45 85.61(10) . .
O47 W11 O45 71.81(10) . .
O50 W11 O45 84.11(11) . .
O51 W11 O45 71.83(10) . .
O53 W12 O46 102.96(13) . .
O53 W12 O51 102.23(14) . .
O46 W12 O51 90.83(13) . .
O53 W12 O52 102.22(15) . .
O46 W12 O52 89.02(14) . .
O51 W12 O52 154.93(13) . .
O53 W12 O54 101.24(13) . .
O46 W12 O54 155.68(11) . .
O51 W12 O54 86.41(13) . .
O52 W12 O54 83.52(14) . .
O53 W12 O45 172.99(13) . .
O46 W12 O45 72.94(10) . .
O51 W12 O45 72.46(10) . .
O52 W12 O45 83.56(12) . .
O54 W12 O45 83.21(9) . .
O55 W13 O57 101.20(12) . 6
O55 W13 O57 101.20(11) . .
O57 W13 O57 90.14(18) 6 .
O55 W13 O54 101.86(12) . 6
O57 W13 O54 87.30(12) 6 6
O57 W13 O54 156.85(11) . 6
O55 W13 O54 101.86(12) . .
O57 W13 O54 156.85(11) 6 .
O57 W13 O54 87.30(12) . .
O54 W13 O54 86.10(18) 6 .
O55 W13 O56 171.60(14) . .
O57 W13 O56 73.06(9) 6 .
O57 W13 O56 73.06(9) . .
O54 W13 O56 84.21(9) 6 .
O54 W13 O56 84.21(9) . .
O59 W14 O60 102.88(14) . .
O59 W14 O50 103.71(14) . .
O60 W14 O50 90.09(12) . .
O59 W14 O58 99.46(15) . .
O60 W14 O58 92.24(15) . .
O50 W14 O58 155.56(13) . .
O59 W14 O57 100.26(13) . .
O60 W14 O57 156.86(12) . .
O50 W14 O57 84.01(12) . .
O58 W14 O57 84.35(14) . .
O59 W14 O56 168.76(13) . .
O60 W14 O56 84.85(12) . .
O50 W14 O56 84.20(10) . .
O58 W14 O56 71.80(11) . .
O57 W14 O56 72.32(12) . .
O73 W15 O72 104.69(13) . .
O73 W15 O75 102.39(14) . .
O72 W15 O75 90.67(11) . .
O73 W15 O77 100.04(13) . .
O72 W15 O77 91.93(11) . .
O75 W15 O77 155.96(12) . .
O73 W15 O76 97.95(12) . .
O72 W15 O76 157.36(12) . .
O75 W15 O76 84.84(11) . .
O77 W15 O76 83.60(10) . .
O73 W15 O74 168.95(11) . .
O72 W15 O74 84.60(10) . .
O75 W15 O74 83.18(11) . .
O77 W15 O74 73.29(10) . .
O76 W15 O74 72.85(10) . .
O80 W16 O79 103.17(12) . .
O80 W16 O77 99.92(13) . .
O79 W16 O77 91.58(11) . .
O80 W16 O78 102.67(14) . .
O79 W16 O78 90.70(13) . .
O77 W16 O78 156.13(13) . .
O80 W16 O81 100.95(12) . .
O79 W16 O81 155.87(11) . .
O77 W16 O81 84.16(10) . .
O78 W16 O81 84.10(13) . .
O80 W16 O74 170.65(12) . .
O79 W16 O74 83.69(9) . .
O77 W16 O74 73.28(10) . .
O78 W16 O74 83.37(12) . .
O81 W16 O74 72.33(9) . .
O82 W17 O81 100.97(12) . .
O82 W17 O76 102.29(13) . .
O81 W17 O76 88.54(12) . .
O82 W17 O84 102.76(12) . .
O81 W17 O84 156.09(11) . .
O76 W17 O84 89.30(12) . .
O82 W17 O83 102.14(15) . .
O81 W17 O83 87.69(14) . .
O76 W17 O83 155.55(13) . .
O84 W17 O83 84.49(14) . .
O82 W17 O74 171.82(12) . .
O81 W17 O74 72.71(9) . .
O76 W17 O74 72.78(10) . .
O84 W17 O74 83.92(9) . .
O83 W17 O74 83.04(12) . .
O85 W18 O87 102.32(13) . .
O85 W18 O87 102.32(13) . 6
O87 W18 O87 88.62(19) . 6
O85 W18 O84 101.73(13) . 6
O87 W18 O84 155.84(11) . 6
O87 W18 O84 88.56(13) 6 6
O85 W18 O84 101.73(13) . .
O87 W18 O84 88.56(13) . .
O87 W18 O84 155.84(11) 6 .
O84 W18 O84 84.31(18) 6 .
O85 W18 O86 172.25(16) . .
O87 W18 O86 72.34(10) . .
O87 W18 O86 72.34(10) 6 .
O84 W18 O86 83.96(9) 6 .
O84 W18 O86 83.96(9) . .
O89 W19 O90 103.76(13) . .
O89 W19 O75 101.75(14) . .
O90 W19 O75 89.78(11) . .
O89 W19 O88 100.80(15) . .
O90 W19 O88 93.36(14) . .
O75 W19 O88 155.79(13) . .
O89 W19 O87 99.38(13) . .
O90 W19 O87 156.85(12) . .
O75 W19 O87 85.10(12) . .
O88 W19 O87 82.63(15) . .
O89 W19 O86 169.59(13) . .
O90 W19 O86 84.92(11) . .
O75 W19 O86 83.78(11) . .
O88 W19 O86 72.61(11) . .
O87 W19 O86 72.10(12) . .
O38 Fe1 O24 98.44(11) . .
O38 Fe1 O21 98.65(12) . .
O24 Fe1 O21 86.98(11) . .
O38 Fe1 O35 95.44(11) . .
O24 Fe1 O35 89.72(11) . .
O21 Fe1 O35 165.85(10) . .
O38 Fe1 O37 97.01(11) . .
O24 Fe1 O37 164.55(11) . .
O21 Fe1 O37 91.18(11) . .
O35 Fe1 O37 88.35(10) . .
O38 Fe1 O34 170.95(11) . .
O24 Fe1 O34 86.80(9) . .
O21 Fe1 O34 88.95(9) . .
O35 Fe1 O34 77.13(9) . .
O37 Fe1 O34 77.82(9) . .
O39 Fe2 O27 97.44(11) . .
O39 Fe2 O30 98.10(12) . .
O27 Fe2 O30 87.44(11) . .
O39 Fe2 O36 96.86(11) . .
O27 Fe2 O36 165.69(11) . .
O30 Fe2 O36 90.11(10) . .
O39 Fe2 O35 96.57(11) . .
O27 Fe2 O35 89.76(10) . .
O30 Fe2 O35 165.30(11) . .
O36 Fe2 O35 89.05(10) . .
O39 Fe2 O34 171.41(11) . .
O27 Fe2 O34 88.34(9) . .
O30 Fe2 O34 88.46(10) . .
O36 Fe2 O34 77.50(9) . .
O35 Fe2 O34 77.03(9) . .
O40 Fe3 O33 97.75(11) . .
O40 Fe3 O18 97.75(11) . .
O33 Fe3 O18 87.66(10) . .
O40 Fe3 O37 96.48(11) . .
O33 Fe3 O37 165.77(11) . .
O18 Fe3 O37 90.00(11) . .
O40 Fe3 O36 97.37(11) . .
O33 Fe3 O36 89.56(10) . .
O18 Fe3 O36 164.86(10) . .
O37 Fe3 O36 89.05(10) . .
O40 Fe3 O34 172.46(10) . .
O33 Fe3 O34 87.73(9) . .
O18 Fe3 O34 87.61(9) . .
O37 Fe3 O34 78.14(9) . .
O36 Fe3 O34 77.41(9) . .
O41 Fe4 O44 98.06(11) . .
O41 Fe4 O44 98.06(11) . 6
O44 Fe4 O44 85.42(16) . 6
O41 Fe4 O64 95.31(11) . 6
O44 Fe4 O64 166.61(12) . 6
O44 Fe4 O64 92.07(11) 6 6
O41 Fe4 O64 95.31(11) . .
O44 Fe4 O64 92.07(11) . .
O44 Fe4 O64 166.61(12) 6 .
O64 Fe4 O64 87.33(16) 6 .
O41 Fe4 O61 169.63(13) . .
O44 Fe4 O61 89.54(10) . .
O44 Fe4 O61 89.54(10) 6 .
O64 Fe4 O61 77.28(10) 6 .
O64 Fe4 O61 77.28(10) . .
O63 Fe5 O49 98.51(11) . .
O63 Fe5 O60 97.16(11) . .
O49 Fe5 O60 87.13(12) . .
O63 Fe5 O62 94.78(11) . .
O49 Fe5 O62 166.69(11) . .
O60 Fe5 O62 91.95(13) . .
O63 Fe5 O64 97.31(11) . .
O49 Fe5 O64 91.08(11) . .
O60 Fe5 O64 165.53(11) . .
O62 Fe5 O64 86.50(13) . .
O63 Fe5 O61 170.66(11) . .
O49 Fe5 O61 89.26(10) . .
O60 Fe5 O61 88.38(12) . .
O62 Fe5 O61 77.44(10) . .
O64 Fe5 O61 77.24(11) . .
O63 Fe5 Fe9 85.63(9) . .
O49 Fe5 Fe9 138.14(9) . .
O60 Fe5 Fe9 133.96(9) . .
O62 Fe5 Fe9 42.18(11) . .
O64 Fe5 Fe9 47.22(9) . .
O61 Fe5 Fe9 85.11(8) . .
O70 Fe6 O72 100.27(11) . .
O70 Fe6 O90 96.97(11) . .
O72 Fe6 O90 86.90(11) . .
O70 Fe6 O68 96.85(11) . .
O72 Fe6 O68 92.23(11) . .
O90 Fe6 O68 166.08(11) . .
O70 Fe6 O91 93.98(11) . .
O72 Fe6 O91 165.70(11) . .
O90 Fe6 O91 90.20(13) . .
O68 Fe6 O91 87.22(13) . .
O70 Fe6 O71 170.42(10) . .
O72 Fe6 O71 88.38(10) . .
O90 Fe6 O71 87.53(11) . .
O68 Fe6 O71 78.56(11) . .
O91 Fe6 O71 77.50(10) . .
O69 Fe7 O79 98.61(10) . 6
O69 Fe7 O79 98.61(10) . .
O79 Fe7 O79 87.48(14) 6 .
O69 Fe7 O68 98.08(10) . .
O79 Fe7 O68 163.29(11) 6 .
O79 Fe7 O68 90.85(10) . .
O69 Fe7 O68 98.08(10) . 6
O79 Fe7 O68 90.85(10) 6 6
O79 Fe7 O68 163.29(10) . 6
O68 Fe7 O68 86.00(14) . 6
O69 Fe7 O71 173.19(13) . .
O79 Fe7 O71 86.28(9) 6 .
O79 Fe7 O71 86.28(9) . .
O68 Fe7 O71 77.01(9) . .
O68 Fe7 O71 77.01(9) 6 .
O69 Fe7 Fe8 88.73(11) . .
O79 Fe7 Fe8 135.23(7) 6 .
O79 Fe7 Fe8 135.23(7) . .
O68 Fe7 Fe8 44.40(7) . .
O68 Fe7 Fe8 44.40(7) 6 .
O71 Fe7 Fe8 84.46(8) . .
O68 Fe8 O68 82.18(14) 6 .
O68 Fe8 O67 94.11(11) 6 .
O68 Fe8 O67 94.11(11) . .
O68 Fe8 O66 169.87(12) 6 .
O68 Fe8 O66 91.63(10) . .
O67 Fe8 O66 94.33(11) . .
O68 Fe8 O66 91.63(10) 6 6
O68 Fe8 O66 169.87(12) . 6
O67 Fe8 O66 94.33(11) . 6
O66 Fe8 O66 93.31(15) . 6
O68 Fe8 O91 80.89(11) 6 .
O68 Fe8 O91 80.89(11) . .
O67 Fe8 O91 173.33(15) . .
O66 Fe8 O91 90.25(11) . .
O66 Fe8 O91 90.25(11) 6 .
O68 Fe8 Fe9 138.38(7) 6 .
O68 Fe8 Fe9 138.38(7) . .
O67 Fe8 Fe9 91.85(12) . .
O66 Fe8 Fe9 46.82(8) . .
O66 Fe8 Fe9 46.82(8) 6 .
O91 Fe8 Fe9 94.82(11) . .
O68 Fe8 Fe7 42.40(7) 6 .
O68 Fe8 Fe7 42.40(7) . .
O67 Fe8 Fe7 83.92(10) . .
O66 Fe8 Fe7 133.35(8) . .
O66 Fe8 Fe7 133.35(8) 6 .
O91 Fe8 Fe7 89.41(10) . .
Fe9 Fe8 Fe7 175.77(7) . .
O62 Fe9 O65 167.59(18) . .
O62 Fe9 O66 92.09(12) . 6
O65 Fe9 O66 96.47(13) . 6
O62 Fe9 O66 92.09(12) . .
O65 Fe9 O66 96.47(13) . .
O66 Fe9 O66 92.50(17) 6 .
O62 Fe9 O64 81.69(13) . .
O65 Fe9 O64 88.69(13) . .
O66 Fe9 O64 170.85(14) 6 .
O66 Fe9 O64 94.42(10) . .
O62 Fe9 O64 81.69(13) . 6
O65 Fe9 O64 88.69(13) . 6
O66 Fe9 O64 94.42(10) 6 6
O66 Fe9 O64 170.85(14) . 6
O64 Fe9 O64 78.10(16) . 6
O62 Fe9 Fe8 97.43(13) . .
O65 Fe9 Fe8 94.98(13) . .
O66 Fe9 Fe8 46.41(8) 6 .
O66 Fe9 Fe8 46.41(8) . .
O64 Fe9 Fe8 140.83(8) . .
O64 Fe9 Fe8 140.83(8) 6 .
O62 Fe9 Fe5 41.88(6) . .
O65 Fe9 Fe5 130.48(9) . .
O66 Fe9 Fe5 133.04(12) 6 .
O66 Fe9 Fe5 82.69(8) . .
O64 Fe9 Fe5 42.49(8) . .
O64 Fe9 Fe5 88.21(10) 6 .
Fe8 Fe9 Fe5 117.12(7) . .
O62 Fe9 Fe5 41.88(6) . 6
O65 Fe9 Fe5 130.48(9) . 6
O66 Fe9 Fe5 82.69(8) 6 6
O66 Fe9 Fe5 133.04(12) . 6
O64 Fe9 Fe5 88.21(10) . 6
O64 Fe9 Fe5 42.49(8) 6 6
Fe8 Fe9 Fe5 117.12(7) . 6
Fe5 Fe9 Fe5 68.17(6) . 6
O4 P1 O13 109.06(13) . .
O4 P1 O8 108.44(13) . .
O13 P1 O8 108.58(13) . .
O4 P1 O34 110.00(13) . .
O13 P1 O34 110.26(13) . .
O8 P1 O34 110.47(13) . .
O45 P2 O45 108.88(19) . 6
O45 P2 O61 110.31(12) . .
O45 P2 O61 110.31(12) 6 .
O45 P2 O56 108.18(12) . .
O45 P2 O56 108.18(12) 6 .
O61 P2 O56 110.89(18) . .
O74 P3 O74 109.70(19) 6 .
O74 P3 O86 108.45(12) 6 .
O74 P3 O86 108.45(12) . .
O74 P3 O71 110.37(12) 6 .
O74 P3 O71 110.37(12) . .
O86 P3 O71 109.44(18) . .
P4' P4 O40 71.82(13) . .
P4' P4 O40 71.82(13) . 6
O40 P4 O40 107.2(2) . 6
P4' P4 O65 173.3(2) . .
O40 P4 O65 111.63(12) . .
O40 P4 O65 111.63(12) 6 .
P4' P4 O41 62.9(2) . .
O40 P4 O41 107.90(12) . .
O40 P4 O41 107.90(12) 6 .
O65 P4 O41 110.4(2) . .
P4 P4' O41 69.7(2) . .
P4 P4' O40 62.65(15) . 6
O41 P4' O40 106.5(2) . 6
P4 P4' O40 62.65(15) . .
O41 P4' O40 106.5(2) . .
O40 P4' O40 97.6(2) 6 .
P5' P5 O63 67.0(2) . .
P5' P5 O39 73.0(2) . .
O63 P5 O39 108.23(15) . .
P5' P5 O70 67.9(2) . .
O63 P5 O70 108.01(15) . .
O39 P5 O70 108.37(15) . .
P5' P5 O66 176.2(2) . .
O63 P5 O66 109.99(14) . .
O39 P5 O66 110.54(15) . .
O70 P5 O66 111.60(15) . .
P5 P5' O63 63.7(2) . .
P5 P5' O70 63.2(2) . .
O63 P5' O70 103.2(3) . .
P5 P5' O39 60.0(2) . .
O63 P5' O39 98.9(3) . .
O70 P5' O39 98.4(3) . .
P6' P6 O69 72.0(3) . .
P6' P6 O67 175.1(3) . .
O69 P6 O67 112.9(2) . .
P6' P6 O38 66.01(17) . 6
O69 P6 O38 107.97(13) . 6
O67 P6 O38 111.47(13) . 6
P6' P6 O38 66.01(17) . .
O69 P6 O38 107.97(13) . .
O67 P6 O38 111.47(13) . .
O38 P6 O38 104.7(2) 6 .
P6 P6' O38 66.6(2) . .
P6 P6' O38 66.6(2) . 6
O38 P6' O38 105.3(4) . 6
P6 P6' O69 61.8(3) . .
O38 P6' O69 102.5(3) . .
O38 P6' O69 102.5(3) 6 .
W1 O2 W6 126.26(14) . .
W1 O3 W3 150.47(15) . .
P1 O4 W7 126.10(13) . .
P1 O4 W6 124.90(13) . .
W7 O4 W6 89.63(7) . .
P1 O4 W1 126.22(13) . .
W7 O4 W1 89.42(8) . .
W6 O4 W1 88.93(7) . .
W1 O5 W7 125.70(14) . .
W1 O6 W2 151.33(16) . .
P1 O8 W9 125.46(13) . .
P1 O8 W8 124.46(13) . .
W9 O8 W8 89.47(7) . .
P1 O8 W2 127.09(12) . .
W9 O8 W2 89.47(7) . .
W8 O8 W2 89.29(8) . .
W2 O9 W9 125.04(13) . .
W2 O10 W8 126.31(14) . .
W3 O11 W2 151.80(14) . .
P1 O13 W4 124.72(13) . .
P1 O13 W5 125.76(12) . .
W4 O13 W5 89.73(8) . .
P1 O13 W3 126.55(14) . .
W4 O13 W3 89.28(7) . .
W5 O13 W3 89.23(8) . .
W3 O14 W5 126.47(13) . .
W3 O15 W4 125.54(13) . .
W4 O17 W9 145.65(15) . .
W4 O18 Fe3 147.09(15) . .
W5 O19 W4 125.16(13) . .
W5 O21 Fe1 146.91(15) . .
W6 O22 W5 146.15(14) . .
W6 O24 Fe1 149.22(14) . .
W6 O25 W7 124.51(13) . .
W7 O27 Fe2 147.21(14) . .
W8 O28 W7 146.91(15) . .
W8 O30 Fe2 147.51(16) . .
W9 O31 W8 126.10(12) . .
W9 O33 Fe3 148.49(14) . .
P1 O34 Fe1 123.84(13) . .
P1 O34 Fe3 124.17(12) . .
Fe1 O34 Fe3 91.62(8) . .
P1 O34 Fe2 123.83(13) . .
Fe1 O34 Fe2 92.11(8) . .
Fe3 O34 Fe2 91.81(8) . .
Fe1 O35 Fe2 113.74(12) . .
Fe2 O36 Fe3 113.27(12) . .
Fe3 O37 Fe1 112.40(12) . .
P6' O38 P6 47.4(2) . .
P6' O38 Fe1 176.0(3) . .
P6 O38 Fe1 129.25(17) . .
P5 O39 P5' 47.00(17) . .
P5 O39 Fe2 132.79(18) . .
P5' O39 Fe2 176.1(2) . .
P4 O40 P4' 45.52(14) . .
P4 O40 Fe3 130.41(15) . .
P4' O40 Fe3 174.1(2) . .
P4' O41 P4 47.47(18) . .
P4' O41 Fe4 177.1(3) . .
P4 O41 Fe4 129.6(2) . .
W10 O42 W10 144.7(2) 6 .
W10 O44 Fe4 147.28(16) . .
P2 O45 W11 125.09(13) . .
P2 O45 W10 124.88(14) . .
W11 O45 W10 89.66(8) . .
P2 O45 W12 127.45(14) . .
W11 O45 W12 89.31(8) . .
W10 O45 W12 88.70(7) . .
W12 O46 W10 126.37(13) . .
W11 O47 W10 126.85(14) . .
W11 O49 Fe5 146.50(16) . .
W14 O50 W11 144.84(16) . .
W12 O51 W11 126.10(15) . .
W12 O52 W12 155.0(2) 6 .
W12 O54 W13 150.92(18) . .
P2 O56 W14 124.63(11) . 6
P2 O56 W14 124.63(11) . .
W14 O56 W14 89.76(11) 6 .
P2 O56 W13 126.73(18) . .
W14 O56 W13 89.96(10) 6 .
W14 O56 W13 89.96(10) . .
W13 O57 W14 124.46(15) . .
W14 O58 W14 126.40(19) 6 .
W14 O60 Fe5 148.62(15) . .
P2 O61 Fe5 123.68(11) . 6
P2 O61 Fe5 123.68(11) . .
Fe5 O61 Fe5 91.80(11) 6 .
P2 O61 Fe4 124.38(17) . .
Fe5 O61 Fe4 91.94(10) 6 .
Fe5 O61 Fe4 91.94(10) . .
Fe5 O62 Fe5 113.24(16) . 6
Fe5 O62 Fe9 95.94(12) . .
Fe5 O62 Fe9 95.94(12) 6 .
P5 O63 P5' 49.29(18) . .
P5 O63 Fe5 133.42(17) . .
P5' O63 Fe5 176.0(2) . .
Fe4 O64 Fe5 113.52(13) . .
Fe4 O64 Fe9 95.66(12) . .
Fe5 O64 Fe9 90.29(12) . .
P4 O65 Fe9 132.5(2) . .
P5 O66 Fe8 129.09(16) . .
P5 O66 Fe9 128.26(16) . .
Fe8 O66 Fe9 86.77(12) . .
P6 O67 Fe8 126.0(2) . .
Fe6 O68 Fe7 113.62(12) . .
Fe6 O68 Fe8 95.77(11) . .
Fe7 O68 Fe8 93.19(11) . .
P6 O69 P6' 46.1(2) . .
P6 O69 Fe7 128.4(2) . .
P6' O69 Fe7 174.6(3) . .
P5 O70 P5' 48.86(18) . .
P5 O70 Fe6 130.87(17) . .
P5' O70 Fe6 178.9(3) . .
P3 O71 Fe6 124.63(11) . .
P3 O71 Fe6 124.63(11) . 6
Fe6 O71 Fe6 92.48(11) . 6
P3 O71 Fe7 123.69(18) . .
Fe6 O71 Fe7 90.73(9) . .
Fe6 O71 Fe7 90.73(9) 6 .
W15 O72 Fe6 147.83(16) . .
P3 O74 W15 126.31(13) . .
P3 O74 W16 125.14(14) . .
W15 O74 W16 88.75(8) . .
P3 O74 W17 126.81(14) . .
W15 O74 W17 88.96(8) . .
W16 O74 W17 88.77(8) . .
W15 O75 W19 145.43(15) . .
W17 O76 W15 125.28(14) . .
W16 O77 W15 124.50(14) . .
W16 O78 W16 145.37(19) 6 .
W16 O79 Fe7 148.88(15) . .
W17 O81 W16 125.99(13) . .
W17 O83 W17 152.8(2) . 6
W17 O84 W18 152.02(17) . .
P3 O86 W19 125.39(11) . .
P3 O86 W19 125.39(11) . 6
W19 O86 W19 89.57(12) . 6
P3 O86 W18 126.80(18) . .
W19 O86 W18 88.95(10) . .
W19 O86 W18 88.95(10) 6 .
W18 O87 W19 126.48(16) . .
W19 O88 W19 124.9(2) 6 .
W19 O90 Fe6 148.04(14) . .
Fe6 O91 Fe6 112.51(16) 6 .
Fe6 O91 Fe8 92.09(12) 6 .
Fe6 O91 Fe8 92.09(12) . .
C1 N1 H1C 109.5 . .
C1 N1 H1D 109.5 . .
H1C N1 H1D 109.5 . .
C1 N1 H1E 109.5 . .
H1C N1 H1E 109.5 . .
H1D N1 H1E 109.5 . .
C2 N2 H2C 109.5 . .
C2 N2 H2D 109.5 . .
H2C N2 H2D 109.5 . .
C2 N2 H2E 109.5 . .
H2C N2 H2E 109.5 . .
H2D N2 H2E 109.5 . .
C3 N3 H3C 109.5 . .
C3 N3 H3D 109.5 . .
H3C N3 H3D 109.5 . .
C3 N3 H3E 109.5 . .
H3C N3 H3E 109.5 . .
H3D N3 H3E 109.5 . .
C4 N4 H4C 109.5 . .
C4 N4 H4D 109.5 . .
H4C N4 H4D 109.5 . .
C4 N4 H4E 109.5 . .
H4C N4 H4E 109.5 . .
H4D N4 H4E 109.5 . .
C5 N5 H5C 109.5 . .
C5 N5 H5D 109.5 . .
H5C N5 H5D 109.5 . .
C5 N5 H5E 109.5 . .
H5C N5 H5E 109.5 . .
H5D N5 H5E 109.5 . .
N1 C1 C1 110.4(9) . 5_667
N1 C1 H1A 109.6 . .
C1 C1 H1A 109.6 5_667 .
N1 C1 H1B 109.6 . .
C1 C1 H1B 109.6 5_667 .
H1A C1 H1B 108.1 . .
C3 C2 N2 111.5(5) . .
C3 C2 H2A 109.3 . .
N2 C2 H2A 109.3 . .
C3 C2 H2B 109.3 . .
N2 C2 H2B 109.3 . .
H2A C2 H2B 108.0 . .
C2 C3 N3 111.0(5) . .
C2 C3 H3A 109.4 . .
N3 C3 H3A 109.4 . .
C2 C3 H3B 109.4 . .
N3 C3 H3B 109.4 . .
H3A C3 H3B 108.0 . .
N4 C4 C5 110.4(5) . .
N4 C4 H4A 109.6 . .
C5 C4 H4A 109.6 . .
N4 C4 H4B 109.6 . .
C5 C4 H4B 109.6 . .
H4A C4 H4B 108.1 . .
N5 C5 C4 108.2(5) . .
N5 C5 H5A 110.1 . .
C4 C5 H5A 110.1 . .
N5 C5 H5B 110.1 . .
C4 C5 H5B 110.1 . .
H5A C5 H5B 108.4 . .

loop_
_geom_bond_atom_site_label_1
_geom_bond_atom_site_label_2
_geom_bond_distance
_geom_bond_site_symmetry_2
W1 O1 1.708(3) .
W1 O2 1.884(3) .
W1 O5 1.886(3) .
W1 O6 1.914(3) .
W1 O3 1.915(3) .
W1 O4 2.494(2) .
W2 O7 1.707(3) .
W2 O10 1.887(3) .
W2 O9 1.902(3) .
W2 O11 1.921(3) .
W2 O6 1.924(3) .
W2 O8 2.484(2) .
W3 O12 1.715(3) .
W3 O15 1.878(3) .
W3 O14 1.883(2) .
W3 O11 1.919(3) .
W3 O3 1.932(3) .
W3 O13 2.496(2) .
W4 O16 1.737(3) .
W4 O18 1.821(2) .
W4 O17 1.902(3) .
W4 O19 1.931(2) .
W4 O15 2.013(3) .
W4 O13 2.428(2) .
W5 O20 1.717(3) .
W5 O21 1.812(3) .
W5 O22 1.924(3) .
W5 O19 1.930(2) .
W5 O14 1.991(3) .
W5 O13 2.429(2) .
W6 O23 1.714(3) .
W6 O24 1.805(3) .
W6 O22 1.915(3) .
W6 O25 1.918(3) .
W6 O2 1.989(3) .
W6 O4 2.439(2) .
W7 O26 1.701(3) .
W7 O27 1.806(3) .
W7 O28 1.916(2) .
W7 O25 1.953(3) .
W7 O5 2.001(3) .
W7 O4 2.423(2) .
W8 O29 1.716(3) .
W8 O30 1.801(3) .
W8 O28 1.912(2) .
W8 O31 1.939(2) .
W8 O10 2.001(3) .
W8 O8 2.453(2) .
W9 O32 1.720(3) .
W9 O33 1.819(3) .
W9 O31 1.913(3) .
W9 O17 1.945(3) .
W9 O9 1.992(3) .
W9 O8 2.425(2) .
W10 O43 1.695(3) .
W10 O44 1.817(3) .
W10 O42 1.9288(11) .
W10 O47 1.935(3) .
W10 O46 2.001(3) .
W10 O45 2.455(2) .
W11 O48 1.700(3) .
W11 O49 1.823(3) .
W11 O47 1.927(3) .
W11 O50 1.930(3) .
W11 O51 1.997(3) .
W11 O45 2.445(3) .
W12 O53 1.720(3) .
W12 O46 1.869(3) .
W12 O51 1.890(3) .
W12 O52 1.9141(8) .
W12 O54 1.927(3) .
W12 O45 2.486(2) .
W13 O55 1.711(4) .
W13 O57 1.918(3) 6
W13 O57 1.918(3) .
W13 O54 1.929(3) 6
W13 O54 1.929(3) .
W13 O56 2.457(4) .
W14 O59 1.681(3) .
W14 O60 1.803(3) .
W14 O50 1.913(3) .
W14 O58 1.9281(16) .
W14 O57 1.993(3) .
W14 O56 2.439(2) .
W15 O73 1.710(3) .
W15 O72 1.801(2) .
W15 O75 1.911(3) .
W15 O77 1.937(3) .
W15 O76 1.997(2) .
W15 O74 2.437(3) .
W16 O80 1.722(3) .
W16 O79 1.811(2) .
W16 O77 1.922(3) .
W16 O78 1.9272(11) .
W16 O81 1.999(3) .
W16 O74 2.447(2) .
W17 O82 1.705(3) .
W17 O81 1.887(3) .
W17 O76 1.900(3) .
W17 O84 1.905(3) .
W17 O83 1.9186(9) .
W17 O74 2.503(2) .
W18 O85 1.740(4) .
W18 O87 1.880(3) .
W18 O87 1.880(3) 6
W18 O84 1.930(3) 6
W18 O84 1.930(3) .
W18 O86 2.500(3) .
W19 O89 1.732(3) .
W19 O90 1.809(3) .
W19 O75 1.933(3) .
W19 O88 1.9372(18) .
W19 O87 1.994(3) .
W19 O86 2.438(2) .
Fe1 O38 1.929(3) .
Fe1 O24 1.960(3) .
Fe1 O21 1.972(3) .
Fe1 O35 1.987(3) .
Fe1 O37 2.004(2) .
Fe1 O34 2.311(2) .
Fe2 O39 1.904(3) .
Fe2 O27 1.961(3) .
Fe2 O30 1.967(3) .
Fe2 O36 1.986(2) .
Fe2 O35 1.989(2) .
Fe2 O34 2.314(2) .
Fe3 O40 1.918(3) .
Fe3 O33 1.951(3) .
Fe3 O18 1.954(3) .
Fe3 O37 1.985(3) .
Fe3 O36 1.993(3) .
Fe3 O34 2.312(2) .
Fe4 O41 1.937(4) .
Fe4 O44 1.955(3) .
Fe4 O44 1.955(3) 6
Fe4 O64 1.985(3) 6
Fe4 O64 1.985(3) .
Fe4 O61 2.325(3) .
Fe5 O63 1.919(3) .
Fe5 O49 1.940(3) .
Fe5 O60 1.952(3) .
Fe5 O62 1.9891(19) .
Fe5 O64 2.002(3) .
Fe5 O61 2.313(2) .
Fe5 Fe9 2.964(2) .
Fe6 O70 1.918(3) .
Fe6 O72 1.957(3) .
Fe6 O90 1.960(3) .
Fe6 O68 1.968(3) .
Fe6 O91 2.0052(19) .
Fe6 O71 2.309(2) .
Fe7 O69 1.915(4) .
Fe7 O79 1.961(2) 6
Fe7 O79 1.961(2) .
Fe7 O68 1.995(3) .
Fe7 O68 1.995(3) 6
Fe7 O71 2.352(3) .
Fe7 Fe8 2.9533(15) .
Fe8 O68 2.070(3) 6
Fe8 O68 2.070(3) .
Fe8 O67 2.078(4) .
Fe8 O66 2.088(3) .
Fe8 O66 2.088(3) 6
Fe8 O91 2.154(4) .
Fe8 Fe9 2.878(3) .
Fe9 O62 2.001(4) .
Fe9 O65 2.084(4) .
Fe9 O66 2.102(3) 6
Fe9 O66 2.102(3) .
Fe9 O64 2.175(3) .
Fe9 O64 2.175(3) 6
Fe9 Fe5 2.964(2) 6
P1 O4 1.537(2) .
P1 O13 1.540(3) .
P1 O8 1.545(2) .
P1 O34 1.547(2) .
P2 O45 1.533(3) .
P2 O45 1.533(3) 6
P2 O61 1.539(3) .
P2 O56 1.560(4) .
P3 O74 1.520(3) 6
P3 O74 1.520(3) .
P3 O86 1.524(4) .
P3 O71 1.540(3) .
P4 P4' 1.269(4) .
P4 O40 1.580(3) .
P4 O40 1.580(3) 6
P4 O65 1.600(4) .
P4 O41 1.615(4) .
P4' O41 1.532(5) .
P4' O40 1.690(3) 6
P4' O40 1.690(3) .
P5 P5' 1.313(5) .
P5 O63 1.552(3) .
P5 O39 1.554(3) .
P5 O70 1.556(3) .
P5 O66 1.568(3) .
P5' O63 1.594(5) .
P5' O70 1.615(5) .
P5' O39 1.716(5) .
P6 P6' 1.310(6) .
P6 O69 1.602(4) .
P6 O67 1.633(4) .
P6 O38 1.633(3) 6
P6 O38 1.633(3) .
P6' O38 1.626(5) .
P6' O38 1.626(5) 6
P6' O69 1.729(7) .
O42 W10 1.9288(11) 6
O52 W12 1.9141(8) 6
O56 W14 2.439(2) 6
O58 W14 1.9281(16) 6
O61 Fe5 2.313(2) 6
O62 Fe5 1.9891(19) 6
O71 Fe6 2.309(2) 6
O78 W16 1.9272(11) 6
O83 W17 1.9186(9) 6
O86 W19 2.438(2) 6
O88 W19 1.9372(18) 6
O91 Fe6 2.0052(19) 6
O12W O25W 1.589(19) .
O16W O16W 1.102(17) 6_565
O20W O21W 1.064(15) .
N1 C1 1.453(11) .
N1 H1C 0.8900 .
N1 H1D 0.8900 .
N1 H1E 0.8900 .
N2 C2 1.515(7) .
N2 H2C 0.8900 .
N2 H2D 0.8900 .
N2 H2E 0.8900 .
N3 C3 1.475(7) .
N3 H3C 0.8900 .
N3 H3D 0.8900 .
N3 H3E 0.8900 .
N4 C4 1.484(7) .
N4 H4C 0.8900 .
N4 H4D 0.8900 .
N4 H4E 0.8900 .
N5 C5 1.487(8) .
N5 H5C 0.8900 .
N5 H5D 0.8900 .
N5 H5E 0.8900 .
C1 C1 1.469(16) 5_667
C1 H1A 0.9700 .
C1 H1B 0.9700 .
C2 C3 1.470(8) .
C2 H2A 0.9700 .
C2 H2B 0.9700 .
C3 H3A 0.9700 .
C3 H3B 0.9700 .
C4 C5 1.529(8) .
C4 H4A 0.9700 .
C4 H4B 0.9700 .
C5 H5A 0.9700 .
C5 H5B 0.9700 .

loop_
_geom_hbond_atom_site_label_D
_geom_hbond_atom_site_label_H
_geom_hbond_atom_site_label_A
_geom_hbond_distance_DH
_geom_hbond_distance_HA
_geom_hbond_distance_DA
_geom_hbond_angle_DHA
_geom_hbond_site_symmetry_A
N1 H1C O78 0.89 2.19 3.001(7) 150.8 7_556
N1 H1C O81 0.89 2.54 3.116(5) 123.3 7_556
N1 H1C O81 0.89 2.54 3.116(5) 123.3 4_556
N1 H1C O83 0.89 2.63 3.247(8) 127.4 7_556
N1 H1D O9W 0.89 1.99 2.869(8) 170.1 6_565
N1 H1E O9W 0.89 1.99 2.869(8) 170.1 .
N2 H2C O4W 0.89 1.99 2.845(8) 159.4 .
N2 H2D O35 0.89 2.11 2.915(4) 149.9 .
N2 H2E O68 0.89 2.15 2.920(5) 144.1 .
N2 H2E O79 0.89 2.60 3.350(5) 142.7 .
N3 H3C O10W 0.89 1.81 2.684(12) 167.6 1_554
N3 H3D O23 0.89 2.39 3.055(7) 131.3 .
N3 H3E O80 0.89 2.36 3.038(7) 132.8 .
N3 H3E O3W 0.89 2.59 3.327(8) 140.6 1_554
N4 H4D O37 0.89 2.17 2.930(5) 143.0 4_556
N4 H4D O18 0.89 2.46 3.219(4) 143.3 4_556
N4 H4E O37 0.89 2.17 2.930(5) 143.0 7_556
N4 H4E O18 0.89 2.46 3.219(4) 143.3 7_556
N5 H5C O42 0.89 2.10 2.995(7) 179.7 3_455
N5 H5C O46 0.89 2.55 2.997(5) 112.0 8_455
N5 H5C O46 0.89 2.55 2.997(5) 112.0 3_455
N5 H5D O16W 0.89 2.24 2.790(11) 119.9 5_566
N5 H5D O16 0.89 2.44 3.152(3) 137.2 4_556
N5 H5E O16W 0.89 2.24 2.790(11) 119.9 2_556
N5 H5E O16 0.89 2.44 3.152(3) 137.2 7_556
